data_1511338
loop_
_publ_author_name
'Vijayaraghavan, R.'
'Dhar, S.K.'
'Malik, S.K.'
'Umarji, A.M.'

_publ_section_title
;
 Evolution of magnetism from mixed-valent Ce Ir3 B2 to trivalent Ce Ir3
 Si2
;
_journal_name_full 'Physical Review, Serie 3. B - Condensed Matter (18,1978-)'
_journal_page_first 8929
_journal_page_last 8932
_journal_paper_doi 10.1103/PhysRevB.36.8929
_journal_volume 36
_journal_year 1987
_chemical_formula_sum 'B1.2 Ce Ir3 Si0.8'
_chemical_name_systematic 'Ce Ir3 (B1.2 Si0.8)'
_space_group_IT_number 191
_symmetry_space_group_name_Hall '-P 6 2'
_symmetry_space_group_name_H-M 'P 6/m m m'
_cell_angle_alpha 90
_cell_angle_beta 90
_cell_angle_gamma 120
_cell_formula_units_Z 1
_cell_length_a 5.518
_cell_length_b 5.518
_cell_length_c 3.35
_cell_volume 88.336
_citation_journal_id_ASTM PRBMDO
_cod_data_source_file boron0-1_472.cif
_cod_data_source_block B1.2Ce1Ir3Si0.8
_cod_original_cell_volume 88.33623
_cod_original_formula_sum 'B1.2 Ce1 Ir3 Si0.8'
_cod_database_code 1511338

loop_
_symmetry_equiv_pos_as_xyz
x,y,z
x-y,x,z
-y,x-y,z
-x,-y,z
-x+y,-x,z
y,-x+y,z
-y,-x,-z
x-y,-y,-z
x,x-y,-z
y,x,-z
-x+y,y,-z
-x,-x+y,-z
-x,-y,-z
-x+y,-x,-z
y,-x+y,-z
x,y,-z
x-y,x,-z
-y,x-y,-z
y,x,z
-x+y,y,z
-x,-x+y,z
-y,-x,z
x-y,-y,z
x,x-y,z

loop_
_atom_site_label
_atom_site_type_symbol
_atom_site_fract_x
_atom_site_fract_y
_atom_site_fract_z
_atom_site_occupancy
_atom_site_U_iso_or_equiv
B1 B 0.3333 0.6667 0 0.6 0.0
Ce1 Ce 0 0 0 1 0.0
Ir1 Ir 0.5 0 0.5 1 0.0
Si1 Si 0.3333 0.6667 0 0.4 0.0
